data_4035964
loop_
_publ_author_name
'Wang, Qijun'
'Wang, Bo'
'Deng, Hao'
'Shangguan, Yu'
'Lin, Yan'
'Zhang, Yaqi'
'Zhang, Zheming'
'Xiao, Yumei'
'Guo, Hongchao'
'Zhang, Cheng'

_publ_section_title
;
 Silver-Catalyzed Three-Component Difunctionalization of Alkenes via
 Radical Pathways: Access to CF<sub>3</sub>-Functionalized
 Alkyl-Substituted 1,4-Naphthoquinone Derivatives.
;
_journal_issue 2
_journal_name_full 'The Journal of organic chemistry'
_journal_page_first 1006
_journal_page_last 1014
_journal_paper_doi 10.1021/acs.joc.8b02997
_journal_volume 84
_journal_year 2019
_chemical_formula_moiety 'C26 H20 F3 N O2, C2 H3 N'
_chemical_formula_sum 'C28 H23 F3 N2 O2'
_chemical_formula_weight 476.48
_space_group_crystal_system monoclinic
_space_group_IT_number 15
_space_group_name_Hall '-C 2yc'
_space_group_name_H-M_alt 'C 1 2/c 1'
_atom_sites_solution_hydrogens geom
_audit_creation_date 2018-02-27
_audit_creation_method
;
Olex2 1.2
(compiled 2017.08.10 svn.r3458 for OlexSys, GUI svn.r5381)
;
_cell_angle_alpha 90
_cell_angle_beta 90.6805(14)
_cell_angle_gamma 90
_cell_formula_units_Z 8
_cell_length_a 29.6415(5)
_cell_length_b 8.72785(14)
_cell_length_c 18.2127(3)
_cell_measurement_reflns_used 5794
_cell_measurement_temperature 100.00(10)
_cell_measurement_theta_max 73.7050
_cell_measurement_theta_min 2.4160
_cell_volume 4711.41(13)
_computing_cell_refinement 'CrysAlisPro 1.171.38.43f (Rigaku OD, 2015)'
_computing_data_collection 'CrysAlisPro 1.171.38.43f (Rigaku OD, 2015)'
_computing_data_reduction 'CrysAlisPro 1.171.38.43f (Rigaku OD, 2015)'
_computing_molecular_graphics 'Olex2 (Dolomanov et al., 2009)'
_computing_publication_material 'Olex2 (Dolomanov et al., 2009)'
_computing_structure_refinement 'ShelXL (Sheldrick, 2015)'
_computing_structure_solution 'SHELXT 2014/5 (Sheldrick, 2014)'
_diffrn_ambient_environment N~2~
_diffrn_ambient_temperature 100.00(10)
_diffrn_detector 'CCD plate'
_diffrn_detector_area_resol_mean 5.2684
_diffrn_detector_type AtlasS2
_diffrn_measured_fraction_theta_full 0.999
_diffrn_measured_fraction_theta_max 0.974
_diffrn_measurement_details
;
List of Runs (angles in degrees, time in seconds):

  # Type    Start    End  Width  t~exp~   \w     \q     \k     \f   Frames
--------------------------------------------------------------------------
  1  \w    -59.00   1.00   1.00    1.03    --  -40.98  38.00 -90.00   60
  2  \w   -117.00  -7.00   1.00    1.03    --  -40.98 -19.00-120.00  110
  3  \w     24.00  49.00   1.00    1.03    --   40.98-125.00-180.00   25
  4  \w     36.00 103.00   1.00    1.50    --  107.58 -45.00 -90.00   67
  5  \w     79.00 108.00   1.00    1.50    --  107.58-125.00  30.00   29
  6  \w     39.00  65.00   1.00    1.50    --  107.58-125.00  30.00   26
  7  \w     39.00 128.00   1.00    1.50    --  107.58 -45.00  60.00   89
  8  \w    114.00 169.00   1.00    1.50    --  107.58  45.00-150.00   55
  9  \w     26.00 160.00   1.00    1.50    --  107.58 -15.00  30.00  134
 10  \w    111.00 177.00   1.00    1.50    --  107.58 125.00 150.00   66
;
_diffrn_measurement_device 'four-circle diffractometer'
_diffrn_measurement_device_type 'SuperNova, Dual, Cu at zero, AtlasS2'
_diffrn_measurement_method '\w scans'
_diffrn_orient_matrix_type 'CrysAlisPro convention (1999,Acta A55,543-557)'
_diffrn_orient_matrix_UB_11 -0.0465746000
_diffrn_orient_matrix_UB_12 0.0783271000
_diffrn_orient_matrix_UB_13 -0.0007210000
_diffrn_orient_matrix_UB_21 -0.0114817000
_diffrn_orient_matrix_UB_22 -0.0795615000
_diffrn_orient_matrix_UB_23 0.0729387000
_diffrn_orient_matrix_UB_31 0.0200116000
_diffrn_orient_matrix_UB_32 0.1367308000
_diffrn_orient_matrix_UB_33 0.0428316000
_diffrn_radiation_monochromator mirror
_diffrn_radiation_probe x-ray
_diffrn_radiation_type CuK\a
_diffrn_radiation_wavelength 1.54184
_diffrn_reflns_av_R_equivalents 0.0305
_diffrn_reflns_av_unetI/netI 0.0342
_diffrn_reflns_Laue_measured_fraction_full 0.999
_diffrn_reflns_Laue_measured_fraction_max 0.974
_diffrn_reflns_limit_h_max 35
_diffrn_reflns_limit_h_min -36
_diffrn_reflns_limit_k_max 10
_diffrn_reflns_limit_k_min -7
_diffrn_reflns_limit_l_max 22
_diffrn_reflns_limit_l_min -16
_diffrn_reflns_number 9094
_diffrn_reflns_point_group_measured_fraction_full 0.999
_diffrn_reflns_point_group_measured_fraction_max 0.974
_diffrn_reflns_theta_full 67.684
_diffrn_reflns_theta_max 73.879
_diffrn_reflns_theta_min 2.982
_diffrn_source 'micro-focus sealed X-ray tube'
_diffrn_source_type 'SuperNova (Cu) X-ray Source'
_exptl_absorpt_coefficient_mu 0.846
_exptl_absorpt_correction_T_max 1.00000
_exptl_absorpt_correction_T_min 0.53257
_exptl_absorpt_correction_type multi-scan
_exptl_absorpt_process_details
;
CrysAlisPro 1.171.38.43f (Rigaku Oxford Diffraction, 2015)
Empirical absorption correction using spherical harmonics,
 implemented in SCALE3 ABSPACK scaling algorithm.
;
_exptl_crystal_colour red
_exptl_crystal_colour_primary red
_exptl_crystal_density_diffrn 1.343
_exptl_crystal_description block
_exptl_crystal_F_000 1984
_exptl_crystal_size_max 0.13
_exptl_crystal_size_mid 0.12
_exptl_crystal_size_min 0.11
_refine_diff_density_max 0.327
_refine_diff_density_min -0.361
_refine_diff_density_rms 0.066
_refine_ls_extinction_method none
_refine_ls_goodness_of_fit_ref 1.034
_refine_ls_hydrogen_treatment constr
_refine_ls_matrix_type full
_refine_ls_number_parameters 318
_refine_ls_number_reflns 4651
_refine_ls_number_restraints 0
_refine_ls_restrained_S_all 1.034
_refine_ls_R_factor_all 0.0579
_refine_ls_R_factor_gt 0.0536
_refine_ls_shift/su_max 0.001
_refine_ls_shift/su_mean 0.000
_refine_ls_structure_factor_coef Fsqd
_refine_ls_weighting_details 'w=1/[\s^2^(Fo^2^)+(0.0994P)^2^+2.5459P] where P=(Fo^2^+2Fc^2^)/3'
_refine_ls_weighting_scheme calc
_refine_ls_wR_factor_gt 0.1470
_refine_ls_wR_factor_ref 0.1540
_reflns_Friedel_coverage 0.000
_reflns_number_gt 4153
_reflns_number_total 4651
_reflns_threshold_expression 'I > 2\s(I)'
_cod_data_source_file jo8b02997_si_002.cif
_cod_data_source_block exp_1272
_cod_original_cell_volume 4711.42(13)
_cod_database_code 4035964
_shelx_shelxl_version_number 2017/1
_shelx_space_group_comment
;
The symmetry employed for this shelxl refinement is uniquely defined
by the following loop, which should always be used as a source of
symmetry information in preference to the above space-group names.
They are only intended as comments.
;
_reflns_odcompleteness_completeness 99.96
_reflns_odcompleteness_iscentric 1
_reflns_odcompleteness_theta 66.97
_olex2_refinement_description
;
1. Fixed Uiso
 At 1.2 times of:
  All C(H) groups, All C(H,H) groups, All N(H) groups
 At 1.5 times of:
  All C(H,H,H) groups
2.a Ternary CH refined with riding coordinates:
 C17(H17)
2.b Secondary CH2 refined with riding coordinates:
 C18(H18A,H18B)
2.c Aromatic/amide H refined with riding coordinates:
 N1(H1), C16(H16), C6(H6), C25(H25), C3(H3), C5(H5), C21(H21), C12(H12),
 C4(H4), C22(H22), C13(H13), C24(H24), C15(H15), C14(H14)
2.d Idealised Me refined as rotating group:
 C26(H26A,H26B,H26C), C27(H27A,H27B,H27C)
;
_olex2_submission_special_instructions 'No special instructions were received'
_oxdiff_exptl_absorpt_empirical_details
;
Empirical correction (ABSPACK) includes:
- Absorption correction using spherical harmonics
- Frame scaling
- Detector area scaling
;
_oxdiff_exptl_absorpt_empirical_full_max 1.958
_oxdiff_exptl_absorpt_empirical_full_min 0.523

loop_
_space_group_symop_operation_xyz
'x, y, z'
'-x, y, -z+1/2'
'x+1/2, y+1/2, z'
'-x+1/2, y+1/2, -z+1/2'
'-x, -y, -z'
'x, -y, z-1/2'
'-x+1/2, -y+1/2, -z'
'x+1/2, -y+1/2, z-1/2'

loop_
_atom_site_label
_atom_site_type_symbol
_atom_site_fract_x
_atom_site_fract_y
_atom_site_fract_z
_atom_site_U_iso_or_equiv
_atom_site_adp_type
_atom_site_occupancy
_atom_site_site_symmetry_order
_atom_site_calc_flag
_atom_site_refinement_flags_posn
F2 F 0.72336(3) 0.13763(12) 0.31379(6) 0.0375(3) Uani 1 1 d .
F3 F 0.73877(4) 0.33353(14) 0.38015(7) 0.0443(3) Uani 1 1 d .
O1 O 0.47365(4) 0.37106(13) 0.46075(6) 0.0259(3) Uani 1 1 d .
F1 F 0.69197(4) 0.35358(15) 0.29036(7) 0.0477(3) Uani 1 1 d .
O2 O 0.63373(4) 0.14504(13) 0.53838(7) 0.0286(3) Uani 1 1 d .
N1 N 0.53865(4) 0.42949(15) 0.37132(7) 0.0227(3) Uani 1 1 d .
H1 H 0.515594 0.487481 0.377927 0.027 Uiso 1 1 calc R
C7 C 0.55528(5) 0.13055(16) 0.55222(8) 0.0194(3) Uani 1 1 d .
C10 C 0.55024(5) 0.33931(16) 0.42958(8) 0.0185(3) Uani 1 1 d .
C2 C 0.51313(5) 0.19362(16) 0.53543(8) 0.0193(3) Uani 1 1 d .
C1 C 0.50915(5) 0.30618(17) 0.47539(8) 0.0202(3) Uani 1 1 d .
C20 C 0.65732(5) 0.47355(17) 0.46618(8) 0.0210(3) Uani 1 1 d .
C9 C 0.59251(5) 0.29060(16) 0.45172(8) 0.0186(3) Uani 1 1 d .
C11 C 0.55883(5) 0.44219(17) 0.30150(8) 0.0202(3) Uani 1 1 d .
C8 C 0.59656(5) 0.18664(16) 0.51441(8) 0.0205(3) Uani 1 1 d .
C17 C 0.63594(5) 0.34960(17) 0.41767(8) 0.0204(3) Uani 1 1 d .
H17 H 0.626921 0.400686 0.371885 0.024 Uiso 1 1 calc R
C16 C 0.55554(5) 0.58165(18) 0.26497(8) 0.0257(3) Uani 1 1 d .
H16 H 0.541731 0.664817 0.287380 0.031 Uiso 1 1 calc R
C6 C 0.55913(6) 0.02040(17) 0.60720(8) 0.0238(3) Uani 1 1 d .
H6 H 0.587004 -0.023471 0.618114 0.029 Uiso 1 1 calc R
C25 C 0.68849(5) 0.44444(19) 0.52246(9) 0.0259(3) Uani 1 1 d .
H25 H 0.697701 0.344460 0.531967 0.031 Uiso 1 1 calc R
C3 C 0.47517(5) 0.15008(18) 0.57462(8) 0.0241(3) Uani 1 1 d .
H3 H 0.447200 0.193217 0.563663 0.029 Uiso 1 1 calc R
C18 C 0.66723(5) 0.21686(18) 0.39537(9) 0.0241(3) Uani 1 1 d .
H18A H 0.680255 0.172040 0.439503 0.029 Uiso 1 1 calc R
H18B H 0.649202 0.138452 0.371270 0.029 Uiso 1 1 calc R
C19 C 0.70475(5) 0.2622(2) 0.34529(9) 0.0282(4) Uani 1 1 d .
C5 C 0.52098(6) -0.02369(18) 0.64574(8) 0.0274(3) Uani 1 1 d .
H5 H 0.523427 -0.097784 0.682269 0.033 Uiso 1 1 calc R
C21 C 0.64436(5) 0.62480(18) 0.45426(9) 0.0260(3) Uani 1 1 d .
H21 H 0.623691 0.646804 0.416915 0.031 Uiso 1 1 calc R
C12 C 0.57974(5) 0.31838(18) 0.26801(8) 0.0244(3) Uani 1 1 d .
H12 H 0.581543 0.224420 0.291948 0.029 Uiso 1 1 calc R
C4 C 0.47933(6) 0.04202(19) 0.63009(9) 0.0276(3) Uani 1 1 d .
H4 H 0.454161 0.013506 0.656859 0.033 Uiso 1 1 calc R
N2 N 0.87999(6) 0.4477(2) 0.22324(12) 0.0489(5) Uani 1 1 d .
C23 C 0.69272(5) 0.71505(19) 0.55262(9) 0.0279(4) Uani 1 1 d .
C22 C 0.66152(6) 0.74345(19) 0.49676(10) 0.0297(4) Uani 1 1 d .
H22 H 0.652021 0.843333 0.487767 0.036 Uiso 1 1 calc R
C13 C 0.59793(6) 0.3360(2) 0.19847(9) 0.0292(4) Uani 1 1 d .
H13 H 0.612749 0.254149 0.176654 0.035 Uiso 1 1 calc R
C24 C 0.70578(6) 0.5641(2) 0.56430(9) 0.0292(4) Uani 1 1 d .
H24 H 0.726750 0.542608 0.601268 0.035 Uiso 1 1 calc R
C15 C 0.57298(6) 0.5963(2) 0.19477(9) 0.0324(4) Uani 1 1 d .
H15 H 0.570343 0.689118 0.170047 0.039 Uiso 1 1 calc R
C14 C 0.59423(6) 0.4740(2) 0.16134(9) 0.0319(4) Uani 1 1 d .
H14 H 0.605896 0.484460 0.114425 0.038 Uiso 1 1 calc R
C28 C 0.85382(6) 0.3593(2) 0.23844(11) 0.0362(4) Uani 1 1 d .
C26 C 0.71229(7) 0.8440(2) 0.59823(11) 0.0382(4) Uani 1 1 d .
H26A H 0.742872 0.862518 0.583907 0.057 Uiso 1 1 calc GR
H26B H 0.711694 0.816396 0.649229 0.057 Uiso 1 1 calc GR
H26C H 0.694726 0.935188 0.590542 0.057 Uiso 1 1 calc GR
C27 C 0.82039(8) 0.2473(4) 0.2594(2) 0.0753(9) Uani 1 1 d .
H27A H 0.791554 0.275752 0.239071 0.113 Uiso 1 1 calc GR
H27B H 0.818565 0.243570 0.311973 0.113 Uiso 1 1 calc GR
H27C H 0.828843 0.148398 0.241114 0.113 Uiso 1 1 calc GR

loop_
_atom_site_aniso_label
_atom_site_aniso_U_11
_atom_site_aniso_U_22
_atom_site_aniso_U_33
_atom_site_aniso_U_23
_atom_site_aniso_U_13
_atom_site_aniso_U_12
F2 0.0322(5) 0.0337(6) 0.0469(6) -0.0121(5) 0.0103(4) 0.0019(4)
F3 0.0307(6) 0.0463(7) 0.0561(7) -0.0205(5) 0.0079(5) -0.0141(5)
O1 0.0240(5) 0.0262(6) 0.0274(6) 0.0020(5) -0.0023(4) 0.0040(4)
F1 0.0427(6) 0.0558(8) 0.0450(7) 0.0190(6) 0.0168(5) 0.0134(5)
O2 0.0257(6) 0.0277(6) 0.0324(6) 0.0092(5) -0.0066(5) 0.0030(4)
N1 0.0259(6) 0.0221(6) 0.0200(6) 0.0024(5) -0.0017(5) 0.0064(5)
C7 0.0278(7) 0.0137(6) 0.0167(6) -0.0041(5) -0.0032(5) -0.0013(5)
C10 0.0250(7) 0.0132(6) 0.0173(6) -0.0016(5) -0.0028(5) 0.0006(5)
C2 0.0262(7) 0.0143(6) 0.0172(6) -0.0043(5) -0.0020(5) -0.0008(5)
C1 0.0249(7) 0.0161(6) 0.0195(7) -0.0045(5) -0.0034(5) 0.0000(5)
C20 0.0226(7) 0.0180(7) 0.0222(7) -0.0006(5) 0.0002(5) -0.0015(5)
C9 0.0241(7) 0.0130(6) 0.0186(6) -0.0009(5) -0.0035(5) 0.0005(5)
C11 0.0231(7) 0.0201(7) 0.0173(6) 0.0013(6) -0.0055(5) -0.0031(6)
C8 0.0260(7) 0.0149(7) 0.0204(7) -0.0017(5) -0.0052(6) 0.0005(5)
C17 0.0220(7) 0.0182(7) 0.0210(7) 0.0000(5) -0.0029(5) 0.0008(5)
C16 0.0338(8) 0.0188(7) 0.0243(7) 0.0031(6) -0.0073(6) 0.0004(6)
C6 0.0342(8) 0.0171(7) 0.0198(7) -0.0011(6) -0.0053(6) -0.0008(6)
C25 0.0297(8) 0.0213(7) 0.0265(7) 0.0025(6) -0.0041(6) -0.0006(6)
C3 0.0288(8) 0.0194(7) 0.0240(7) -0.0059(6) 0.0013(6) -0.0016(6)
C18 0.0256(7) 0.0188(7) 0.0280(7) -0.0034(6) 0.0010(6) -0.0006(6)
C19 0.0276(8) 0.0252(8) 0.0318(8) -0.0051(7) 0.0014(6) 0.0009(6)
C5 0.0434(9) 0.0185(7) 0.0202(7) 0.0021(6) -0.0011(6) -0.0043(6)
C21 0.0269(7) 0.0215(8) 0.0296(8) 0.0005(6) -0.0053(6) 0.0014(6)
C12 0.0338(8) 0.0172(7) 0.0222(7) -0.0007(6) -0.0027(6) -0.0036(6)
C4 0.0374(9) 0.0219(7) 0.0237(7) -0.0024(6) 0.0062(6) -0.0068(6)
N2 0.0394(9) 0.0331(9) 0.0743(13) 0.0221(9) -0.0013(8) 0.0002(7)
C23 0.0297(8) 0.0250(8) 0.0289(8) -0.0043(6) 0.0013(6) -0.0056(6)
C22 0.0339(8) 0.0176(7) 0.0376(9) -0.0004(7) -0.0032(7) 0.0009(6)
C13 0.0347(8) 0.0301(8) 0.0227(7) -0.0077(6) -0.0016(6) -0.0055(7)
C24 0.0306(8) 0.0303(9) 0.0264(8) 0.0000(7) -0.0077(6) -0.0037(7)
C15 0.0439(10) 0.0286(8) 0.0245(8) 0.0104(7) -0.0076(7) -0.0068(7)
C14 0.0371(9) 0.0409(10) 0.0178(7) 0.0010(7) -0.0037(6) -0.0127(8)
C28 0.0291(9) 0.0330(9) 0.0465(10) 0.0095(8) 0.0018(7) 0.0053(7)
C26 0.0429(10) 0.0316(9) 0.0401(10) -0.0102(8) -0.0037(8) -0.0097(8)
C27 0.0388(12) 0.0712(18) 0.116(2) 0.0322(18) 0.0152(13) -0.0121(12)

loop_
_atom_type_symbol
_atom_type_description
_atom_type_scat_dispersion_real
_atom_type_scat_dispersion_imag
_atom_type_scat_source
C C 0.0181 0.0091 'International Tables Vol C Tables 4.2.6.8 and 6.1.1.4'
H H 0.0000 0.0000 'International Tables Vol C Tables 4.2.6.8 and 6.1.1.4'
F F 0.0727 0.0534 'International Tables Vol C Tables 4.2.6.8 and 6.1.1.4'
N N 0.0311 0.0180 'International Tables Vol C Tables 4.2.6.8 and 6.1.1.4'
O O 0.0492 0.0322 'International Tables Vol C Tables 4.2.6.8 and 6.1.1.4'

loop_
_geom_angle_atom_site_label_1
_geom_angle_atom_site_label_2
_geom_angle_atom_site_label_3
_geom_angle
C10 N1 H1 115.1
C10 N1 C11 129.76(13)
C11 N1 H1 115.1
C2 C7 C8 120.39(13)
C6 C7 C2 119.70(14)
C6 C7 C8 119.83(14)
N1 C10 C1 110.06(12)
N1 C10 C9 128.75(14)
C9 C10 C1 120.97(13)
C7 C2 C1 119.26(13)
C3 C2 C7 120.45(14)
C3 C2 C1 120.29(14)
O1 C1 C10 119.22(13)
O1 C1 C2 122.14(14)
C2 C1 C10 118.62(13)
C25 C20 C17 124.18(14)
C21 C20 C17 117.99(13)
C21 C20 C25 117.82(14)
C10 C9 C8 119.05(13)
C10 C9 C17 123.05(13)
C8 C9 C17 117.72(12)
C16 C11 N1 118.06(14)
C16 C11 C12 119.99(14)
C12 C11 N1 121.89(14)
O2 C8 C7 118.23(13)
O2 C8 C9 121.54(14)
C9 C8 C7 120.22(13)
C20 C17 H17 106.1
C20 C17 C18 115.93(12)
C9 C17 C20 110.49(12)
C9 C17 H17 106.1
C9 C17 C18 111.52(12)
C18 C17 H17 106.1
C11 C16 H16 120.1
C11 C16 C15 119.70(16)
C15 C16 H16 120.1
C7 C6 H6 120.2
C7 C6 C5 119.57(15)
C5 C6 H6 120.2
C20 C25 H25 119.9
C24 C25 C20 120.24(15)
C24 C25 H25 119.9
C2 C3 H3 120.2
C4 C3 C2 119.58(15)
C4 C3 H3 120.2
C17 C18 H18A 108.6
C17 C18 H18B 108.6
H18A C18 H18B 107.6
C19 C18 C17 114.50(13)
C19 C18 H18A 108.6
C19 C18 H18B 108.6
F2 C19 C18 110.82(14)
F3 C19 F2 105.46(13)
F3 C19 C18 113.22(13)
F1 C19 F2 106.09(13)
F1 C19 F3 106.50(15)
F1 C19 C18 114.13(13)
C6 C5 H5 119.7
C4 C5 C6 120.54(14)
C4 C5 H5 119.7
C20 C21 H21 119.2
C22 C21 C20 121.53(14)
C22 C21 H21 119.2
C11 C12 H12 120.2
C11 C12 C13 119.56(15)
C13 C12 H12 120.2
C3 C4 C5 120.14(15)
C3 C4 H4 119.9
C5 C4 H4 119.9
C22 C23 C24 117.61(15)
C22 C23 C26 121.17(16)
C24 C23 C26 121.21(16)
C21 C22 C23 120.83(15)
C21 C22 H22 119.6
C23 C22 H22 119.6
C12 C13 H13 119.6
C14 C13 C12 120.73(16)
C14 C13 H13 119.6
C25 C24 C23 121.97(15)
C25 C24 H24 119.0
C23 C24 H24 119.0
C16 C15 H15 119.7
C14 C15 C16 120.67(15)
C14 C15 H15 119.7
C13 C14 H14 120.3
C15 C14 C13 119.31(15)
C15 C14 H14 120.3
N2 C28 C27 178.8(3)
C23 C26 H26A 109.5
C23 C26 H26B 109.5
C23 C26 H26C 109.5
H26A C26 H26B 109.5
H26A C26 H26C 109.5
H26B C26 H26C 109.5
C28 C27 H27A 109.5
C28 C27 H27B 109.5
C28 C27 H27C 109.5
H27A C27 H27B 109.5
H27A C27 H27C 109.5
H27B C27 H27C 109.5

loop_
_geom_bond_atom_site_label_1
_geom_bond_atom_site_label_2
_geom_bond_distance
F2 C19 1.3503(19)
F3 C19 1.3387(19)
O1 C1 1.2216(19)
F1 C19 1.331(2)
O2 C8 1.2349(19)
N1 H1 0.8600
N1 C10 1.3619(19)
N1 C11 1.4160(19)
C7 C2 1.396(2)
C7 C8 1.494(2)
C7 C6 1.392(2)
C10 C1 1.512(2)
C10 C9 1.379(2)
C2 C1 1.474(2)
C2 C3 1.392(2)
C20 C17 1.529(2)
C20 C25 1.395(2)
C20 C21 1.391(2)
C9 C8 1.462(2)
C9 C17 1.525(2)
C11 C16 1.390(2)
C11 C12 1.390(2)
C17 H17 0.9800
C17 C18 1.541(2)
C16 H16 0.9300
C16 C15 1.391(2)
C6 H6 0.9300
C6 C5 1.392(2)
C25 H25 0.9300
C25 C24 1.388(2)
C3 H3 0.9300
C3 C4 1.386(2)
C18 H18A 0.9700
C18 H18B 0.9700
C18 C19 1.500(2)
C5 H5 0.9300
C5 C4 1.388(2)
C21 H21 0.9300
C21 C22 1.386(2)
C12 H12 0.9300
C12 C13 1.391(2)
C4 H4 0.9300
N2 C28 1.131(3)
C23 C22 1.389(2)
C23 C24 1.389(2)
C23 C26 1.511(2)
C22 H22 0.9300
C13 H13 0.9300
C13 C14 1.386(3)
C24 H24 0.9300
C15 H15 0.9300
C15 C14 1.383(3)
C14 H14 0.9300
C28 C27 1.446(3)
C26 H26A 0.9600
C26 H26B 0.9600
C26 H26C 0.9600
C27 H27A 0.9600
C27 H27B 0.9600
C27 H27C 0.9600

loop_
_geom_torsion_atom_site_label_1
_geom_torsion_atom_site_label_2
_geom_torsion_atom_site_label_3
_geom_torsion_atom_site_label_4
_geom_torsion
N1 C10 C1 O1 -6.79(18)
N1 C10 C1 C2 171.89(12)
N1 C10 C9 C8 -176.77(14)
N1 C10 C9 C17 8.1(2)
N1 C11 C16 C15 -176.83(13)
N1 C11 C12 C13 178.21(14)
C7 C2 C1 O1 -176.10(13)
C7 C2 C1 C10 5.25(19)
C7 C2 C3 C4 -0.7(2)
C7 C6 C5 C4 -0.4(2)
C10 N1 C11 C16 -151.08(15)
C10 N1 C11 C12 31.8(2)
C10 C9 C8 O2 -176.79(14)
C10 C9 C8 C7 1.9(2)
C10 C9 C17 C20 99.45(16)
C10 C9 C17 C18 -130.08(14)
C2 C7 C8 O2 169.23(13)
C2 C7 C8 C9 -9.5(2)
C2 C7 C6 C5 -1.1(2)
C2 C3 C4 C5 -0.8(2)
C1 C10 C9 C8 9.1(2)
C1 C10 C9 C17 -166.03(13)
C1 C2 C3 C4 178.85(13)
C20 C17 C18 C19 -66.82(17)
C20 C25 C24 C23 0.6(3)
C20 C21 C22 C23 0.5(3)
C9 C10 C1 O1 168.35(13)
C9 C10 C1 C2 -13.0(2)
C9 C17 C18 C19 165.58(12)
C11 N1 C10 C1 -152.85(14)
C11 N1 C10 C9 32.5(2)
C11 C16 C15 C14 -1.0(2)
C11 C12 C13 C14 -2.0(2)
C8 C7 C2 C1 5.5(2)
C8 C7 C2 C3 -174.95(13)
C8 C7 C6 C5 175.57(13)
C8 C9 C17 C20 -75.72(16)
C8 C9 C17 C18 54.75(17)
C17 C20 C25 C24 -179.27(15)
C17 C20 C21 C22 178.77(15)
C17 C9 C8 O2 -1.4(2)
C17 C9 C8 C7 177.26(12)
C17 C18 C19 F2 -164.56(13)
C17 C18 C19 F3 77.18(17)
C17 C18 C19 F1 -44.88(19)
C16 C11 C12 C13 1.1(2)
C16 C15 C14 C13 0.1(2)
C6 C7 C2 C1 -177.87(12)
C6 C7 C2 C3 1.7(2)
C6 C7 C8 O2 -7.4(2)
C6 C7 C8 C9 173.84(13)
C6 C5 C4 C3 1.4(2)
C25 C20 C17 C9 89.84(17)
C25 C20 C17 C18 -38.3(2)
C25 C20 C21 C22 -0.2(2)
C3 C2 C1 O1 4.3(2)
C3 C2 C1 C10 -174.35(13)
C21 C20 C17 C9 -89.07(16)
C21 C20 C17 C18 142.83(14)
C21 C20 C25 C24 -0.4(2)
C12 C11 C16 C15 0.4(2)
C12 C13 C14 C15 1.4(2)
C22 C23 C24 C25 -0.3(3)
C24 C23 C22 C21 -0.3(3)
C26 C23 C22 C21 178.79(16)
C26 C23 C24 C25 -179.36(17)
